data_2230361
loop_
_publ_author_name
'Xu, Shuzhi'
'Shao, Wenxin'
'Yu, Miao'
'Gong, Guihua'

_publ_section_title
;
 Tetraaquabis[4-(4<i>H</i>-1,2,4-triazol-4-yl)benzoato-\k<i>N</i>^1^]copper(II)
 dihydrate
;
_journal_coeditor_code HY2429
_journal_issue 6
_journal_name_full 'Acta Crystallographica Section E'
_journal_page_first m777
_journal_paper_doi 10.1107/S1600536811018356
_journal_volume 67
_journal_year 2011
_chemical_formula_iupac '[Cu (C9 H6 N3 O2)2 (H2 O)4], 2H2 O'
_chemical_formula_moiety 'C18 H20 Cu N6 O8, 2H2 O'
_chemical_formula_sum 'C18 H24 Cu N6 O10'
_chemical_formula_weight 547.97
_chemical_name_systematic
;
Tetraaquabis[4-(4<i>H</i>-1,2,4-triazol-4-yl)benzoato-\k<i>N</i>^1^]copper(II)
dihydrate
;
_space_group_IT_number 2
_symmetry_cell_setting triclinic
_symmetry_space_group_name_Hall '-P 1'
_symmetry_space_group_name_H-M 'P -1'
_atom_sites_solution_hydrogens geom
_atom_sites_solution_primary direct
_atom_sites_solution_secondary difmap
_audit_creation_method SHELXL-97
_cell_angle_alpha 85.3430(10)
_cell_angle_beta 73.2430(10)
_cell_angle_gamma 79.0320(10)
_cell_formula_units_Z 1
_cell_length_a 7.3001(4)
_cell_length_b 7.9904(5)
_cell_length_c 9.8995(6)
_cell_measurement_reflns_used 2131
_cell_measurement_temperature 293(2)
_cell_measurement_theta_max 26.04
_cell_measurement_theta_min 0.99
_cell_volume 542.61(6)
_computing_cell_refinement 'SAINT (Bruker, 2007)'
_computing_data_collection 'APEX2 (Bruker, 2007)'
_computing_data_reduction 'SAINT (Bruker, 2007)'
_computing_molecular_graphics 'SHELXTL (Sheldrick, 2008) and MaterialsStudio (Accelrys, 2006)'
_computing_publication_material 'SHELXTL (Sheldrick, 2008)'
_computing_structure_refinement 'SHELXTL (Sheldrick, 2008)'
_computing_structure_solution 'SHELXTL (Sheldrick, 2008)'
_diffrn_ambient_temperature 293(2)
_diffrn_measured_fraction_theta_full 0.988
_diffrn_measured_fraction_theta_max 0.985
_diffrn_measurement_device_type 'Bruker APEXII CCD'
_diffrn_measurement_method '\f and \w'
_diffrn_radiation_monochromator graphite
_diffrn_radiation_source 'fine-focus sealed tube'
_diffrn_radiation_type MoK\a
_diffrn_radiation_wavelength 0.71073
_diffrn_reflns_av_R_equivalents 0.0328
_diffrn_reflns_av_sigmaI/netI 0.0308
_diffrn_reflns_limit_h_max 9
_diffrn_reflns_limit_h_min -7
_diffrn_reflns_limit_k_max 9
_diffrn_reflns_limit_k_min -9
_diffrn_reflns_limit_l_max 12
_diffrn_reflns_limit_l_min -10
_diffrn_reflns_number 3001
_diffrn_reflns_theta_full 25.00
_diffrn_reflns_theta_max 26.04
_diffrn_reflns_theta_min 2.15
_exptl_absorpt_coefficient_mu 1.077
_exptl_absorpt_correction_T_max 0.83
_exptl_absorpt_correction_T_min 0.75
_exptl_absorpt_correction_type multi-scan
_exptl_absorpt_process_details '(SADABS; Bruker, 2001)'
_exptl_crystal_colour blue
_exptl_crystal_density_diffrn 1.677
_exptl_crystal_density_method 'not measured'
_exptl_crystal_description block
_exptl_crystal_F_000 283
_exptl_crystal_size_max 0.24
_exptl_crystal_size_mid 0.22
_exptl_crystal_size_min 0.19
_refine_diff_density_max 0.812
_refine_diff_density_min -0.691
_refine_ls_extinction_method none
_refine_ls_goodness_of_fit_ref 1.119
_refine_ls_hydrogen_treatment mixed
_refine_ls_matrix_type full
_refine_ls_number_parameters 178
_refine_ls_number_reflns 2102
_refine_ls_number_restraints 7
_refine_ls_restrained_S_all 1.122
_refine_ls_R_factor_all 0.0344
_refine_ls_R_factor_gt 0.0337
_refine_ls_shift/su_max 0.000
_refine_ls_shift/su_mean 0.000
_refine_ls_structure_factor_coef Fsqd
_refine_ls_weighting_details 'calc w=1/[\s^2^(Fo^2^)+(0.0480P)^2^+0.4256P] where P=(Fo^2^+2Fc^2^)/3'
_refine_ls_weighting_scheme calc
_refine_ls_wR_factor_gt 0.0900
_refine_ls_wR_factor_ref 0.0906
_reflns_number_gt 2025
_reflns_number_total 2102
_reflns_threshold_expression I>2\s(I)
_cod_data_source_file hy2429.cif
_cod_data_source_block I
_cod_database_code 2230361
_cod_database_fobs_code 2230361

loop_
_symmetry_equiv_pos_as_xyz
'x, y, z'
'-x, -y, -z'

loop_
_atom_site_type_symbol
_atom_site_label
_atom_site_fract_x
_atom_site_fract_y
_atom_site_fract_z
_atom_site_U_iso_or_equiv
_atom_site_adp_type
_atom_site_calc_flag
_atom_site_refinement_flags
_atom_site_occupancy
_atom_site_symmetry_multiplicity
_atom_site_disorder_assembly
_atom_site_disorder_group
Cu Cu1 0.0000 0.0000 1.0000 0.01356(14) Uani d S 1 2 . .
C C1 0.4338(3) 0.8158(3) 0.2433(2) 0.0171(4) Uani d . 1 1 . .
C C2 0.3525(3) 0.6774(3) 0.3431(2) 0.0159(4) Uani d . 1 1 . .
C C3 0.3242(3) 0.5307(3) 0.2906(2) 0.0173(4) Uani d . 1 1 . .
H H3 0.3500 0.5208 0.1937 0.021 Uiso calc R 1 1 . .
C C4 0.2582(3) 0.3996(3) 0.3803(2) 0.0177(4) Uani d . 1 1 . .
H H4 0.2397 0.3021 0.3442 0.021 Uiso calc R 1 1 . .
C C5 0.2198(3) 0.4155(3) 0.5251(2) 0.0144(4) Uani d . 1 1 . .
C C6 0.2448(3) 0.5605(3) 0.5801(2) 0.0170(4) Uani d . 1 1 . .
H H6 0.2177 0.5704 0.6771 0.020 Uiso calc R 1 1 . .
C C7 0.3109(3) 0.6909(3) 0.4887(2) 0.0169(4) Uani d . 1 1 . .
H H7 0.3277 0.7889 0.5251 0.020 Uiso calc R 1 1 . .
C C8 0.0901(3) 0.2734(3) 0.7605(2) 0.0158(4) Uani d . 1 1 . .
H H8 0.0776 0.3639 0.8178 0.019 Uiso calc R 1 1 . .
C C9 0.1476(4) 0.1191(3) 0.5795(2) 0.0239(5) Uani d . 1 1 . .
H H9 0.1839 0.0838 0.4868 0.029 Uiso calc R 1 1 . .
N N1 0.1555(3) 0.2774(2) 0.61779(19) 0.0150(4) Uani d . 1 1 . .
N N2 0.0469(3) 0.1231(2) 0.80595(18) 0.0157(4) Uani d . 1 1 . .
N N3 0.0828(3) 0.0245(2) 0.6893(2) 0.0242(4) Uani d . 1 1 . .
O O1 0.4190(3) 0.9593(2) 0.29038(18) 0.0286(4) Uani d . 1 1 . .
O O2 0.5161(2) 0.7736(2) 0.11668(16) 0.0189(3) Uani d . 1 1 . .
O O1W 0.1051(3) 0.1744(3) 1.0745(2) 0.0310(4) Uani d D 1 1 . .
H H1A 0.2286(18) 0.1646(15) 1.030(3) 0.047 Uiso d D 1 1 . .
H H1B 0.107(5) 0.146(5) 1.1613(17) 0.047 Uiso d D 1 1 . .
O O2W -0.3408(2) 0.1514(2) 1.09311(17) 0.0201(3) Uani d D 1 1 . .
H H2A -0.402(4) 0.089(4) 1.152(3) 0.030 Uiso d D 1 1 . .
H H2B -0.384(4) 0.159(4) 1.025(3) 0.030 Uiso d D 1 1 . .
O O3W 0.2262(3) 0.5346(2) 0.94116(19) 0.0244(4) Uani d D 1 1 . .
H H3A 0.316(4) 0.450(3) 0.927(4) 0.037 Uiso d D 1 1 . .
H H3B 0.270(5) 0.624(3) 0.922(3) 0.037 Uiso d D 1 1 . .

loop_
_atom_site_aniso_label
_atom_site_aniso_U_11
_atom_site_aniso_U_22
_atom_site_aniso_U_33
_atom_site_aniso_U_12
_atom_site_aniso_U_13
_atom_site_aniso_U_23
Cu1 0.0179(2) 0.0127(2) 0.0086(2) -0.00537(14) -0.00024(14) 0.00153(13)
C1 0.0141(10) 0.0192(11) 0.0151(10) -0.0029(8) -0.0005(8) 0.0039(8)
C2 0.0125(10) 0.0170(10) 0.0152(10) -0.0019(8) -0.0004(8) 0.0036(8)
C3 0.0167(10) 0.0232(11) 0.0106(10) -0.0043(8) -0.0016(8) 0.0008(8)
C4 0.0188(11) 0.0197(11) 0.0147(10) -0.0074(9) -0.0025(8) 0.0009(8)
C5 0.0122(10) 0.0158(10) 0.0124(10) -0.0023(8) -0.0006(8) 0.0046(8)
C6 0.0183(10) 0.0174(10) 0.0114(10) -0.0007(8) 0.0000(8) 0.0005(8)
C7 0.0177(10) 0.0148(10) 0.0151(10) -0.0018(8) -0.0006(8) -0.0005(8)
C8 0.0183(10) 0.0159(10) 0.0113(10) -0.0039(8) -0.0012(8) 0.0017(8)
C9 0.0384(14) 0.0164(11) 0.0125(11) -0.0065(10) 0.0009(9) -0.0004(8)
N1 0.0163(9) 0.0143(9) 0.0115(8) -0.0034(7) 0.0005(7) 0.0018(7)
N2 0.0180(9) 0.0156(9) 0.0112(8) -0.0039(7) -0.0002(7) 0.0001(7)
N3 0.0397(12) 0.0175(10) 0.0119(9) -0.0086(9) 0.0009(8) -0.0015(7)
O1 0.0405(10) 0.0178(9) 0.0202(9) -0.0109(7) 0.0064(7) -0.0005(7)
O2 0.0203(8) 0.0193(8) 0.0139(8) -0.0057(6) 0.0007(6) 0.0030(6)
O1W 0.0343(10) 0.0347(10) 0.0231(9) -0.0126(8) -0.0029(8) 0.0019(8)
O2W 0.0225(9) 0.0205(8) 0.0166(8) -0.0076(7) -0.0032(7) 0.0045(6)
O3W 0.0219(9) 0.0178(8) 0.0303(9) -0.0047(7) -0.0005(7) -0.0028(7)

loop_
_atom_type_symbol
_atom_type_description
_atom_type_scat_dispersion_real
_atom_type_scat_dispersion_imag
_atom_type_scat_source
C C 0.0033 0.0016 'International Tables Vol C Tables 4.2.6.8 and 6.1.1.4'
H H 0.0000 0.0000 'International Tables Vol C Tables 4.2.6.8 and 6.1.1.4'
N N 0.0061 0.0033 'International Tables Vol C Tables 4.2.6.8 and 6.1.1.4'
O O 0.0106 0.0060 'International Tables Vol C Tables 4.2.6.8 and 6.1.1.4'
Cu Cu 0.3201 1.2651 'International Tables Vol C Tables 4.2.6.8 and 6.1.1.4'

loop_
_geom_angle_atom_site_label_1
_geom_angle_atom_site_label_2
_geom_angle_atom_site_label_3
_geom_angle_site_symmetry_1
_geom_angle_site_symmetry_3
_geom_angle
_geom_angle_publ_flag
O1W Cu1 O1W 2_557 . 180.00(7) ?
O1W Cu1 N2 2_557 . 89.17(8) ?
O1W Cu1 N2 . . 90.83(8) ?
O1W Cu1 N2 2_557 2_557 90.83(8) ?
O2W Cu1 N2 . . 95.22(7) ?
O2W Cu1 O1W . 2_557 87.99(7) ?
O2W Cu1 N2 . 2_557 84.78(7) ?
N2 Cu1 N2 . 2_557 180.0 ?
O1 C1 O2 . . 125.1(2) ?
O1 C1 C2 . . 118.90(19) ?
O2 C1 C2 . . 115.97(19) ?
C3 C2 C7 . . 118.7(2) ?
C3 C2 C1 . . 120.38(19) ?
C7 C2 C1 . . 120.9(2) ?
C4 C3 C2 . . 121.1(2) ?
C4 C3 H3 . . 119.4 ?
C2 C3 H3 . . 119.4 ?
C3 C4 C5 . . 119.1(2) ?
C3 C4 H4 . . 120.5 ?
C5 C4 H4 . . 120.5 ?
C6 C5 C4 . . 121.0(2) ?
C6 C5 N1 . . 120.03(19) ?
C4 C5 N1 . . 118.95(19) ?
C5 C6 C7 . . 119.2(2) ?
C5 C6 H6 . . 120.4 ?
C7 C6 H6 . . 120.4 ?
C6 C7 C2 . . 121.0(2) ?
C6 C7 H7 . . 119.5 ?
C2 C7 H7 . . 119.5 ?
N2 C8 N1 . . 109.97(19) ?
N2 C8 H8 . . 125.0 ?
N1 C8 H8 . . 125.0 ?
N3 C9 N1 . . 111.1(2) ?
N3 C9 H9 . . 124.4 ?
N1 C9 H9 . . 124.4 ?
C8 N1 C9 . . 104.65(18) ?
C8 N1 C5 . . 128.54(18) ?
C9 N1 C5 . . 126.81(18) ?
C8 N2 N3 . . 107.78(17) ?
C8 N2 Cu1 . . 133.37(15) ?
N3 N2 Cu1 . . 117.25(13) ?
C9 N3 N2 . . 106.47(18) ?
Cu1 O1W H1A . . 107.7(19) ?
Cu1 O1W H1B . . 109(2) ?
H1A O1W H1B . . 102(3) ?
H2A O2W H2B . . 107(3) ?
H3A O3W H3B . . 111(3) ?

loop_
_geom_bond_atom_site_label_1
_geom_bond_atom_site_label_2
_geom_bond_site_symmetry_2
_geom_bond_distance
_geom_bond_publ_flag
Cu1 O1W . 1.9937(19) y
Cu1 O2W . 2.4932(16) y
Cu1 N2 . 2.0535(18) y
C1 O1 . 1.246(3) ?
C1 O2 . 1.266(3) ?
C1 C2 . 1.512(3) ?
C2 C3 . 1.393(3) ?
C2 C7 . 1.393(3) ?
C3 C4 . 1.383(3) ?
C3 H3 . 0.9300 ?
C4 C5 . 1.391(3) ?
C4 H4 . 0.9300 ?
C5 C6 . 1.383(3) ?
C5 N1 . 1.437(3) ?
C6 C7 . 1.388(3) ?
C6 H6 . 0.9300 ?
C7 H7 . 0.9300 ?
C8 N2 . 1.311(3) ?
C8 N1 . 1.354(3) ?
C8 H8 . 0.9300 ?
C9 N3 . 1.297(3) ?
C9 N1 . 1.366(3) ?
C9 H9 . 0.9300 ?
N2 N3 . 1.385(3) ?
O1W H1A . 0.87(2) ?
O1W H1B . 0.87(2) ?
O2W H2A . 0.82(3) ?
O2W H2B . 0.82(3) ?
O3W H3A . 0.84(3) ?
O3W H3B . 0.82(3) ?

loop_
_geom_hbond_atom_site_label_D
_geom_hbond_atom_site_label_H
_geom_hbond_atom_site_label_A
_geom_hbond_site_symmetry_A
_geom_hbond_distance_DH
_geom_hbond_distance_HA
_geom_hbond_distance_DA
_geom_hbond_angle_DHA
O1W H1A O2 2_666 0.87(2) 2.12(2) 2.948(3) 158(2)
O1W H1B N3 2_557 0.87(2) 2.27(3) 2.873(3) 126(3)
O2W H2A O1 1_446 0.82(3) 1.98(3) 2.794(2) 172(3)
O2W H2B O2 2_566 0.82(3) 1.91(3) 2.711(2) 167(3)
O3W H3A O2 2_666 0.84(3) 1.97(3) 2.789(2) 167(3)
O3W H3B O2W 2_567 0.82(3) 1.94(3) 2.758(2) 170(3)

loop_
_geom_torsion_atom_site_label_1
_geom_torsion_atom_site_label_2
_geom_torsion_atom_site_label_3
_geom_torsion_atom_site_label_4
_geom_torsion_site_symmetry_1
_geom_torsion_site_symmetry_2
_geom_torsion_site_symmetry_3
_geom_torsion_site_symmetry_4
_geom_torsion
_geom_torsion_publ_flag
O1 C1 C2 C3 . . . . 164.7(2) ?
O2 C1 C2 C3 . . . . -16.6(3) ?
O1 C1 C2 C7 . . . . -17.6(3) ?
O2 C1 C2 C7 . . . . 161.1(2) ?
C7 C2 C3 C4 . . . . -0.7(3) ?
C1 C2 C3 C4 . . . . 177.1(2) ?
C2 C3 C4 C5 . . . . 0.0(3) ?
C3 C4 C5 C6 . . . . 0.6(3) ?
C3 C4 C5 N1 . . . . -178.58(19) ?
C4 C5 C6 C7 . . . . -0.6(3) ?
N1 C5 C6 C7 . . . . 178.65(19) ?
C5 C6 C7 C2 . . . . -0.2(3) ?
C3 C2 C7 C6 . . . . 0.8(3) ?
C1 C2 C7 C6 . . . . -177.00(19) ?
N2 C8 N1 C9 . . . . 0.5(3) ?
N2 C8 N1 C5 . . . . -179.47(19) ?
N3 C9 N1 C8 . . . . 0.0(3) ?
N3 C9 N1 C5 . . . . 179.9(2) ?
C6 C5 N1 C8 . . . . 8.8(3) ?
C4 C5 N1 C8 . . . . -171.9(2) ?
C6 C5 N1 C9 . . . . -171.1(2) ?
C4 C5 N1 C9 . . . . 8.1(3) ?
N1 C8 N2 N3 . . . . -0.7(3) ?
N1 C8 N2 Cu1 . . . . 163.97(15) ?
O1W Cu1 N2 C8 2_557 . . . 167.8(2) ?
O1W Cu1 N2 C8 . . . . -12.2(2) ?
O1W Cu1 N2 N3 2_557 . . . -28.63(17) ?
O1W Cu1 N2 N3 . . . . 151.37(17) ?
N1 C9 N3 N2 . . . . -0.4(3) ?
C8 N2 N3 C9 . . . . 0.7(3) ?
Cu1 N2 N3 C9 . . . . -166.87(17) ?
